data_1515562
loop_
_publ_author_name
'Creutz, Sidney E.'
'Krummenacher, Ivo'
'Clough, Christopher R.'
'Cummins, Christopher C.'

_publ_section_title
;
 A trigonal and hindered tertiary phosphine ligand rendered anionic by a
 niobate anchor: Formation of zwitterionic M(i) (M = Cu, Ag, Au, Rh)
 complexes
;
_journal_issue 11
_journal_name_full 'Chemical Science'
_journal_page_first 2166
_journal_paper_doi 10.1039/c1sc00375e
_journal_volume 2
_journal_year 2011
_chemical_formula_sum 'C96 H115 Cu N4 Nb O5.5 P'
_chemical_formula_weight 1600.34
_chemical_name_common (py)CuP(C[CPh2]O)3Nb(N[Np]Ar)3
_chemical_name_systematic
;
?
;
_space_group_IT_number 14
_symmetry_cell_setting monoclinic
_symmetry_space_group_name_Hall '-P 2ybc'
_symmetry_space_group_name_H-M 'P 1 21/c 1'
_atom_sites_solution_hydrogens geom
_atom_sites_solution_primary direct
_atom_sites_solution_secondary difmap
_audit_creation_method SHELXL-97
_cell_angle_alpha 90.00
_cell_angle_beta 116.777(2)
_cell_angle_gamma 90.00
_cell_formula_units_Z 4
_cell_length_a 27.065(3)
_cell_length_b 14.0252(16)
_cell_length_c 24.972(3)
_cell_measurement_reflns_used 9207
_cell_measurement_temperature 100(2)
_cell_measurement_theta_max 30.94
_cell_measurement_theta_min 2.33
_cell_volume 8462.7(17)
_computing_cell_refinement 'SAINT 7.46A (Bruker-AXS, 2009)'
_computing_data_collection 'APEX2 v2009.9.0 (Bruker-AXS, 2009)'
_computing_data_reduction 'SAINT 7.46A (Bruker-AXS, 2009)'
_computing_molecular_graphics 'Bruker SHELXTL'
_computing_publication_material 'Bruker SHELXTL'
_computing_structure_refinement 'SHELXL-97 (Sheldrick, 2008)'
_computing_structure_solution 'SHELXS-97 (Sheldrick, 2008)'
_diffrn_ambient_temperature 100(2)
_diffrn_detector_area_resol_mean 8.3
_diffrn_measured_fraction_theta_full 0.999
_diffrn_measured_fraction_theta_max 0.999
_diffrn_measurement_device_type 'Bruker Smart APEX CCD'
_diffrn_measurement_method '\f and \w scans'
_diffrn_radiation_monochromator graphite
_diffrn_radiation_source 'fine-focus sealed tube'
_diffrn_radiation_type MoK\a
_diffrn_radiation_wavelength 0.71073
_diffrn_reflns_av_R_equivalents 0.0731
_diffrn_reflns_av_sigmaI/netI 0.0388
_diffrn_reflns_limit_h_max 38
_diffrn_reflns_limit_h_min -38
_diffrn_reflns_limit_k_max 19
_diffrn_reflns_limit_k_min -19
_diffrn_reflns_limit_l_max 35
_diffrn_reflns_limit_l_min -35
_diffrn_reflns_number 229224
_diffrn_reflns_theta_full 30.03
_diffrn_reflns_theta_max 30.03
_diffrn_reflns_theta_min 1.63
_exptl_absorpt_coefficient_mu 0.461
_exptl_absorpt_correction_T_max 0.8741
_exptl_absorpt_correction_T_min 0.8371
_exptl_absorpt_correction_type multi-scan
_exptl_absorpt_process_details 'SADABS (Sheldrick, 2009)'
_exptl_crystal_colour orange
_exptl_crystal_density_diffrn 1.256
_exptl_crystal_density_method 'not measured'
_exptl_crystal_description block
_exptl_crystal_F_000 3392
_exptl_crystal_size_max 0.40
_exptl_crystal_size_mid 0.35
_exptl_crystal_size_min 0.30
_refine_diff_density_max 1.718
_refine_diff_density_min -1.392
_refine_diff_density_rms 0.089
_refine_ls_extinction_method none
_refine_ls_goodness_of_fit_ref 1.024
_refine_ls_hydrogen_treatment constr
_refine_ls_matrix_type full
_refine_ls_number_parameters 1052
_refine_ls_number_reflns 24729
_refine_ls_number_restraints 366
_refine_ls_restrained_S_all 1.044
_refine_ls_R_factor_all 0.0664
_refine_ls_R_factor_gt 0.0471
_refine_ls_shift/su_max 0.002
_refine_ls_shift/su_mean 0.000
_refine_ls_structure_factor_coef Fsqd
_refine_ls_weighting_details 'calc w=1/[\s^2^(Fo^2^)+(0.0695P)^2^+10.3130P] where P=(Fo^2^+2Fc^2^)/3'
_refine_ls_weighting_scheme calc
_refine_ls_wR_factor_gt 0.1259
_refine_ls_wR_factor_ref 0.1402
_reflns_number_gt 19030
_reflns_number_total 24729
_reflns_threshold_expression >2sigma(I)
_cod_data_source_file c1sc00375e.txt
_cod_data_source_block 10216
_cod_depositor_comments
;
The following automatic conversions were performed:

'_symmetry_cell_setting' value 'Monoclinic' changed to 'monoclinic'
according to
/usr/data/users/saulius/automatic-downloads/retrospective/RSC/lib/dictionaries/cif_core.dic
dictionary named 'cif_core.dic' version 2.4.2 from 2011-04-26.

Automatic conversion script
Id: cif_fix_values 2281 2013-09-26 08:29:07Z andrius 
;
_cod_original_cell_volume 8462.6(17)
_cod_original_sg_symbol_H-M P2(1)/c
_cod_original_formula_sum 'C96 H115 Cu N4 Nb O5.50 P'
_cod_database_code 1515562

loop_
_symmetry_equiv_pos_as_xyz
'x, y, z'
'-x, y+1/2, -z+1/2'
'-x, -y, -z'
'x, -y-1/2, z-1/2'

loop_
_atom_site_label
_atom_site_type_symbol
_atom_site_fract_x
_atom_site_fract_y
_atom_site_fract_z
_atom_site_U_iso_or_equiv
_atom_site_adp_type
_atom_site_occupancy
_atom_site_symmetry_multiplicity
_atom_site_calc_flag
_atom_site_refinement_flags
_atom_site_disorder_assembly
_atom_site_disorder_group
Nb1 Nb 0.287122(7) 0.582017(12) 0.271825(8) 0.01322(5) Uani 1 1 d . . .
Cu1 Cu 0.105415(12) 0.43299(2) 0.303099(14) 0.02482(7) Uani 1 1 d . . .
P1 P 0.17146(2) 0.48825(4) 0.28492(2) 0.01399(10) Uani 1 1 d . . .
O1 O 0.21737(6) 0.50529(10) 0.21143(7) 0.0159(3) Uani 1 1 d . . .
O2 O 0.22661(6) 0.64886(10) 0.28923(7) 0.0159(3) Uani 1 1 d . . .
O3 O 0.28246(6) 0.48181(10) 0.33175(7) 0.0160(3) Uani 1 1 d . . .
N1 N 0.27463(7) 0.67122(12) 0.20261(8) 0.0164(3) Uani 1 1 d . . .
N2 N 0.34375(7) 0.66246(12) 0.33921(8) 0.0163(3) Uani 1 1 d . . .
N3 N 0.34078(7) 0.49453(12) 0.25940(8) 0.0160(3) Uani 1 1 d . . .
N4 N 0.05422(8) 0.37372(14) 0.32728(9) 0.0228(4) Uani 1 1 d . . .
C5 C 0.19079(8) 0.61356(14) 0.30660(9) 0.0153(4) Uani 1 1 d . . .
C6 C 0.23959(8) 0.42818(14) 0.32437(9) 0.0152(4) Uani 1 1 d . . .
C7 C 0.16839(8) 0.49000(14) 0.20941(9) 0.0149(4) Uani 1 1 d . . .
C18 C 0.19004(10) 0.72436(16) 0.10379(10) 0.0220(4) Uani 1 1 d . . .
C16 C 0.29753(9) 0.83329(15) 0.24333(10) 0.0215(4) Uani 1 1 d . . .
H16 H 0.2723 0.8258 0.2600 0.026 Uiso 1 1 calc R . .
C13 C 0.37160(11) 0.85490(19) 0.19447(12) 0.0296(5) Uani 1 1 d . . .
C11 C 0.30574(9) 0.75802(15) 0.21170(10) 0.0187(4) Uani 1 1 d . . .
C14 C 0.36246(11) 0.92890(18) 0.22595(13) 0.0326(6) Uani 1 1 d . . .
H14 H 0.3817 0.9874 0.2306 0.039 Uiso 1 1 calc R . .
C151 C 0.31574(14) 0.99995(19) 0.28530(17) 0.0443(8) Uani 1 1 d . . .
H15A H 0.3485 1.0410 0.3028 0.066 Uiso 1 1 calc R . .
H15B H 0.3084 0.9734 0.3173 0.066 Uiso 1 1 calc R . .
H15C H 0.2838 1.0375 0.2579 0.066 Uiso 1 1 calc R . .
C12 C 0.34299(10) 0.76883(17) 0.18758(11) 0.0240(5) Uani 1 1 d . . .
H12 H 0.3490 0.7175 0.1664 0.029 Uiso 1 1 calc R . .
C131 C 0.41134(13) 0.8660(2) 0.16737(15) 0.0422(7) Uani 1 1 d . . .
H13A H 0.3910 0.8880 0.1258 0.063 Uiso 1 1 calc R . .
H13B H 0.4288 0.8044 0.1681 0.063 Uiso 1 1 calc R . .
H13C H 0.4399 0.9127 0.1906 0.063 Uiso 1 1 calc R . .
C182 C 0.15627(11) 0.7396(2) 0.13816(13) 0.0361(6) Uani 1 1 d . . .
H18A H 0.1250 0.7819 0.1151 0.054 Uiso 1 1 calc R . .
H18B H 0.1797 0.7686 0.1772 0.054 Uiso 1 1 calc R . .
H18C H 0.1424 0.6781 0.1443 0.054 Uiso 1 1 calc R . .
C183 C 0.15386(12) 0.6765(2) 0.04317(12) 0.0360(6) Uani 1 1 d . . .
H18D H 0.1394 0.6162 0.0500 0.054 Uiso 1 1 calc R . .
H18E H 0.1762 0.6642 0.0220 0.054 Uiso 1 1 calc R . .
H18F H 0.1230 0.7188 0.0189 0.054 Uiso 1 1 calc R . .
C17 C 0.23798(9) 0.65384(15) 0.13811(10) 0.0193(4) Uani 1 1 d . . .
H17A H 0.2216 0.5896 0.1344 0.023 Uiso 1 1 calc R . .
H17B H 0.2615 0.6520 0.1172 0.023 Uiso 1 1 calc R . .
C181 C 0.20910(11) 0.82063(18) 0.09028(12) 0.0303(5) Uani 1 1 d . . .
H18G H 0.1767 0.8582 0.0639 0.046 Uiso 1 1 calc R . .
H18H H 0.2327 0.8097 0.0705 0.046 Uiso 1 1 calc R . .
H18I H 0.2301 0.8554 0.1279 0.046 Uiso 1 1 calc R . .
C15 C 0.32579(11) 0.91939(16) 0.25091(13) 0.0288(5) Uani 1 1 d . . .
C21 C 0.40185(9) 0.65559(15) 0.35479(10) 0.0178(4) Uani 1 1 d . . .
C23 C 0.48485(10) 0.72420(19) 0.35634(11) 0.0273(5) Uani 1 1 d . . .
C251 C 0.52029(11) 0.4803(2) 0.43212(13) 0.0329(6) Uani 1 1 d . . .
H25A H 0.5049 0.4546 0.4579 0.049 Uiso 1 1 calc R . .
H25B H 0.5593 0.4971 0.4567 0.049 Uiso 1 1 calc R . .
H25C H 0.5175 0.4322 0.4024 0.049 Uiso 1 1 calc R . .
C22 C 0.42856(9) 0.73005(17) 0.34091(11) 0.0229(4) Uani 1 1 d . . .
H22 H 0.4082 0.7851 0.3208 0.027 Uiso 1 1 calc R . .
C27 C 0.33284(9) 0.74009(15) 0.37273(10) 0.0188(4) Uani 1 1 d . . .
H27A H 0.2925 0.7527 0.3529 0.023 Uiso 1 1 calc R . .
H27B H 0.3513 0.7984 0.3683 0.023 Uiso 1 1 calc R . .
C26 C 0.43252(9) 0.57645(15) 0.38582(10) 0.0183(4) Uani 1 1 d . . .
H26 H 0.4150 0.5273 0.3972 0.022 Uiso 1 1 calc R . .
C231 C 0.51354(12) 0.8059(2) 0.34212(15) 0.0423(7) Uani 1 1 d . . .
H23A H 0.5281 0.8506 0.3759 0.063 Uiso 1 1 calc R . .
H23B H 0.4870 0.8389 0.3060 0.063 Uiso 1 1 calc R . .
H23C H 0.5441 0.7810 0.3353 0.063 Uiso 1 1 calc R . .
C28 C 0.35097(10) 0.72555(16) 0.44076(10) 0.0223(4) Uani 1 1 d . . .
C282 C 0.32832(11) 0.81254(19) 0.46026(12) 0.0318(6) Uani 1 1 d . . .
H28A H 0.3373 0.8064 0.5027 0.048 Uiso 1 1 calc R . .
H28B H 0.2881 0.8158 0.4361 0.048 Uiso 1 1 calc R . .
H28C H 0.3452 0.8708 0.4543 0.048 Uiso 1 1 calc R . .
C281 C 0.32546(14) 0.6348(2) 0.45069(12) 0.0364(6) Uani 1 1 d . . .
H28D H 0.3390 0.5798 0.4370 0.055 Uiso 1 1 calc R . .
H28E H 0.2851 0.6383 0.4280 0.055 Uiso 1 1 calc R . .
H28F H 0.3358 0.6278 0.4935 0.055 Uiso 1 1 calc R . .
C25 C 0.48832(10) 0.56819(18) 0.40034(11) 0.0246(5) Uani 1 1 d . . .
C283 C 0.41374(11) 0.7247(2) 0.47966(12) 0.0312(5) Uani 1 1 d . . .
H28G H 0.4220 0.7263 0.5221 0.047 Uiso 1 1 calc R . .
H28H H 0.4301 0.7807 0.4703 0.047 Uiso 1 1 calc R . .
H28I H 0.4293 0.6667 0.4715 0.047 Uiso 1 1 calc R . .
C24 C 0.51389(10) 0.6426(2) 0.38523(11) 0.0279(5) Uani 1 1 d . . .
H24 H 0.5520 0.6375 0.3949 0.033 Uiso 1 1 calc R . .
C33 C 0.34208(10) 0.51165(16) 0.11030(11) 0.0226(4) Uani 1 1 d . . .
C37 C 0.37148(9) 0.41268(14) 0.29780(10) 0.0176(4) Uani 1 1 d . . .
H37A H 0.3597 0.4066 0.3298 0.021 Uiso 1 1 calc R . .
H37B H 0.4112 0.4300 0.3176 0.021 Uiso 1 1 calc R . .
C31 C 0.35897(9) 0.51454(14) 0.21459(10) 0.0174(4) Uani 1 1 d . . .
C382 C 0.39626(10) 0.24488(16) 0.32343(12) 0.0256(5) Uani 1 1 d . . .
H38A H 0.3757 0.2429 0.3472 0.038 Uiso 1 1 calc R . .
H38B H 0.4339 0.2680 0.3485 0.038 Uiso 1 1 calc R . .
H38C H 0.3979 0.1807 0.3088 0.038 Uiso 1 1 calc R . .
C36 C 0.41253(9) 0.54905(16) 0.23155(11) 0.0219(4) Uani 1 1 d . . .
H36 H 0.4365 0.5615 0.2726 0.026 Uiso 1 1 calc R . .
C32 C 0.32442(9) 0.49604(15) 0.15439(10) 0.0196(4) Uani 1 1 d . . .
H32 H 0.2882 0.4724 0.1430 0.024 Uiso 1 1 calc R . .
C35 C 0.43082(10) 0.56519(18) 0.18823(12) 0.0264(5) Uani 1 1 d . . .
C351 C 0.48891(12) 0.6032(2) 0.20720(15) 0.0405(7) Uani 1 1 d . . .
H35A H 0.5141 0.5499 0.2127 0.061 Uiso 1 1 calc R . .
H35B H 0.5013 0.6383 0.2450 0.061 Uiso 1 1 calc R . .
H35C H 0.4888 0.6460 0.1761 0.061 Uiso 1 1 calc R . .
C381 C 0.39713(11) 0.30351(17) 0.23069(12) 0.0264(5) Uani 1 1 d . . .
H38D H 0.3980 0.2364 0.2202 0.040 Uiso 1 1 calc R . .
H38E H 0.4351 0.3273 0.2531 0.040 Uiso 1 1 calc R . .
H38F H 0.3777 0.3411 0.1940 0.040 Uiso 1 1 calc R . .
C38 C 0.36677(9) 0.31258(15) 0.26963(10) 0.0200(4) Uani 1 1 d . . .
C383 C 0.30610(10) 0.28348(17) 0.23437(12) 0.0279(5) Uani 1 1 d . . .
H38G H 0.2880 0.2869 0.2606 0.042 Uiso 1 1 calc R . .
H38H H 0.3039 0.2181 0.2196 0.042 Uiso 1 1 calc R . .
H38I H 0.2875 0.3268 0.2003 0.042 Uiso 1 1 calc R . .
C331 C 0.30410(12) 0.4900(2) 0.04560(11) 0.0311(5) Uani 1 1 d . . .
H33A H 0.2905 0.5499 0.0235 0.047 Uiso 1 1 calc R . .
H33B H 0.2727 0.4521 0.0430 0.047 Uiso 1 1 calc R . .
H33C H 0.3243 0.4541 0.0281 0.047 Uiso 1 1 calc R . .
C34 C 0.39553(11) 0.54649(18) 0.12816(12) 0.0269(5) Uani 1 1 d . . .
H34 H 0.4081 0.5577 0.0988 0.032 Uiso 1 1 calc R . .
C42 C 0.03844(14) 0.2941(2) 0.40275(15) 0.0385(6) Uani 1 1 d . . .
H42 H 0.0531 0.2693 0.4423 0.046 Uiso 1 1 calc R . .
C43 C -0.01715(15) 0.2872(2) 0.36474(17) 0.0471(8) Uani 1 1 d . . .
H43 H -0.0416 0.2577 0.3776 0.057 Uiso 1 1 calc R . .
C41 C 0.07248(11) 0.33743(18) 0.38258(12) 0.0291(5) Uani 1 1 d . . .
H41 H 0.1109 0.3419 0.4092 0.035 Uiso 1 1 calc R . .
C45 C 0.00004(11) 0.3668(2) 0.29059(13) 0.0342(6) Uani 1 1 d . . .
H45 H -0.0138 0.3922 0.2512 0.041 Uiso 1 1 calc R . .
C44 C -0.03673(12) 0.3236(3) 0.30805(16) 0.0459(8) Uani 1 1 d . . .
H44 H -0.0750 0.3194 0.2809 0.055 Uiso 1 1 calc R . .
C50 C 0.16530(8) 0.66517(14) 0.33361(9) 0.0160(4) Uani 1 1 d . . .
C521 C 0.13049(9) 0.62101(15) 0.35938(10) 0.0181(4) Uani 1 1 d . . .
C522 C 0.15451(10) 0.56663(16) 0.41187(11) 0.0237(5) Uani 1 1 d . . .
H522 H 0.1921 0.5475 0.4271 0.028 Uiso 1 1 calc R . .
C526 C 0.07443(10) 0.64600(17) 0.33746(11) 0.0237(5) Uani 1 1 d . . .
H526 H 0.0570 0.6825 0.3017 0.028 Uiso 1 1 calc R . .
C511 C 0.17492(9) 0.76900(15) 0.34560(10) 0.0178(4) Uani 1 1 d . . .
C512 C 0.17276(9) 0.80915(16) 0.39628(11) 0.0213(4) Uani 1 1 d . . .
H512 H 0.1635 0.7699 0.4215 0.026 Uiso 1 1 calc R . .
C525 C 0.04414(11) 0.61801(19) 0.36742(13) 0.0305(5) Uani 1 1 d . . .
H525 H 0.0062 0.6348 0.3516 0.037 Uiso 1 1 calc R . .
C514 C 0.19694(10) 0.96415(17) 0.37341(13) 0.0292(5) Uani 1 1 d . . .
H514 H 0.2058 1.0293 0.3835 0.035 Uiso 1 1 calc R . .
C515 C 0.19681(11) 0.92693(17) 0.32203(13) 0.0283(5) Uani 1 1 d . . .
H515 H 0.2040 0.9676 0.2959 0.034 Uiso 1 1 calc R . .
C524 C 0.06892(12) 0.5660(2) 0.41998(13) 0.0341(6) Uani 1 1 d . . .
H524 H 0.0482 0.5482 0.4406 0.041 Uiso 1 1 calc R . .
C513 C 0.18395(10) 0.90539(16) 0.40999(12) 0.0256(5) Uani 1 1 d . . .
H513 H 0.1827 0.9310 0.4446 0.031 Uiso 1 1 calc R . .
C523 C 0.12408(12) 0.53986(19) 0.44245(12) 0.0308(5) Uani 1 1 d . . .
H523 H 0.1412 0.5039 0.4785 0.037 Uiso 1 1 calc R . .
C516 C 0.18623(9) 0.83038(16) 0.30809(11) 0.0217(4) Uani 1 1 d . . .
H516 H 0.1867 0.8059 0.2728 0.026 Uiso 1 1 calc R . .
C60 C 0.24265(9) 0.33715(14) 0.34603(9) 0.0165(4) Uani 1 1 d . . .
C612 C 0.29989(10) 0.19148(16) 0.39295(11) 0.0236(5) Uani 1 1 d . . .
H612 H 0.2696 0.1532 0.3670 0.028 Uiso 1 1 calc R . .
C626 C 0.16282(9) 0.26233(15) 0.25939(10) 0.0204(4) Uani 1 1 d . . .
H626 H 0.1754 0.2922 0.2337 0.025 Uiso 1 1 calc R . .
C624 C 0.09776(10) 0.15925(16) 0.27196(12) 0.0256(5) Uani 1 1 d . . .
H624 H 0.0658 0.1198 0.2555 0.031 Uiso 1 1 calc R . .
C622 C 0.17296(10) 0.23020(15) 0.35830(11) 0.0214(4) Uani 1 1 d . . .
H622 H 0.1921 0.2383 0.4006 0.026 Uiso 1 1 calc R . .
C613 C 0.34780(11) 0.14764(18) 0.43429(12) 0.0290(5) Uani 1 1 d . . .
H613 H 0.3497 0.0800 0.4369 0.035 Uiso 1 1 calc R . .
C625 C 0.11580(10) 0.20455(16) 0.23458(11) 0.0242(5) Uani 1 1 d . . .
H625 H 0.0963 0.1963 0.1923 0.029 Uiso 1 1 calc R . .
C614 C 0.39305(11) 0.2021(2) 0.47202(12) 0.0316(6) Uani 1 1 d . . .
H614 H 0.4259 0.1721 0.5004 0.038 Uiso 1 1 calc R . .
C615 C 0.38957(11) 0.3008(2) 0.46770(11) 0.0299(5) Uani 1 1 d . . .
H615 H 0.4206 0.3385 0.4928 0.036 Uiso 1 1 calc R . .
C611 C 0.29504(9) 0.29128(15) 0.38855(10) 0.0186(4) Uani 1 1 d . . .
C623 C 0.12652(10) 0.17187(16) 0.33348(12) 0.0245(5) Uani 1 1 d . . .
H623 H 0.1143 0.1402 0.3590 0.029 Uiso 1 1 calc R . .
C616 C 0.34112(10) 0.34508(17) 0.42701(10) 0.0227(4) Uani 1 1 d . . .
H616 H 0.3392 0.4127 0.4253 0.027 Uiso 1 1 calc R . .
C621 C 0.19183(9) 0.27712(14) 0.32145(10) 0.0176(4) Uani 1 1 d . . .
C70 C 0.12175(8) 0.46393(14) 0.15910(9) 0.0162(4) Uani 1 1 d . . .
C726 C 0.17020(10) 0.39560(18) 0.10245(12) 0.0271(5) Uani 1 1 d . . .
H726 H 0.2014 0.3821 0.1396 0.033 Uiso 1 1 calc R . .
C721 C 0.12372(9) 0.43849(15) 0.10236(10) 0.0190(4) Uani 1 1 d . . .
C716 C 0.02877(9) 0.38923(16) 0.13328(10) 0.0214(4) Uani 1 1 d . . .
H716 H 0.0392 0.3349 0.1181 0.026 Uiso 1 1 calc R . .
C715 C -0.02374(10) 0.39321(17) 0.13031(11) 0.0250(5) Uani 1 1 d . . .
H715 H -0.0488 0.3417 0.1131 0.030 Uiso 1 1 calc R . .
C713 C -0.00278(10) 0.54689(18) 0.17783(11) 0.0258(5) Uani 1 1 d . . .
H713 H -0.0134 0.6007 0.1933 0.031 Uiso 1 1 calc R . .
C714 C -0.03973(10) 0.47213(19) 0.15233(11) 0.0268(5) Uani 1 1 d . . .
H714 H -0.0757 0.4750 0.1500 0.032 Uiso 1 1 calc R . .
C712 C 0.04974(9) 0.54310(16) 0.18068(10) 0.0205(4) Uani 1 1 d . . .
H712 H 0.0745 0.5949 0.1980 0.025 Uiso 1 1 calc R . .
C725 C 0.17183(12) 0.3722(2) 0.04910(13) 0.0378(7) Uani 1 1 d . . .
H725 H 0.2040 0.3433 0.0501 0.045 Uiso 1 1 calc R . .
C711 C 0.06680(9) 0.46465(15) 0.15858(9) 0.0173(4) Uani 1 1 d . . .
C722 C 0.07811(10) 0.45529(18) 0.04631(11) 0.0264(5) Uani 1 1 d . . .
H722 H 0.0456 0.4834 0.0448 0.032 Uiso 1 1 calc R . .
C724 C 0.12683(14) 0.3908(2) -0.00525(13) 0.0415(7) Uani 1 1 d . . .
H724 H 0.1283 0.3757 -0.0416 0.050 Uiso 1 1 calc R . .
C723 C 0.07981(13) 0.4314(2) -0.00680(12) 0.0358(6) Uani 1 1 d . . .
H723 H 0.0486 0.4431 -0.0442 0.043 Uiso 1 1 calc R . .
O1S O 0.06831(15) 0.1036(3) 0.09037(18) 0.0927(11) Uani 1 1 d DU . .
C11S C 0.1064(3) 0.1454(4) 0.0732(3) 0.0959(17) Uani 1 1 d DU . .
H11A H 0.1034 0.2158 0.0725 0.115 Uiso 1 1 calc R . .
H11B H 0.0997 0.1231 0.0329 0.115 Uiso 1 1 calc R . .
C12S C 0.1615(3) 0.1145(6) 0.1189(3) 0.122(2) Uani 1 1 d DU . .
H12A H 0.1847 0.0951 0.0993 0.146 Uiso 1 1 calc R . .
H12B H 0.1803 0.1677 0.1468 0.146 Uiso 1 1 calc R . .
C13S C 0.1541(3) 0.0342(5) 0.1518(3) 0.121(2) Uani 1 1 d DU . .
H13D H 0.1633 0.0516 0.1937 0.145 Uiso 1 1 calc R . .
H13E H 0.1764 -0.0217 0.1517 0.145 Uiso 1 1 calc R . .
C14S C 0.0931(3) 0.0166(4) 0.1149(4) 0.128(3) Uani 1 1 d DU . .
H14A H 0.0868 -0.0298 0.0826 0.154 Uiso 1 1 calc R . .
H14B H 0.0770 -0.0096 0.1405 0.154 Uiso 1 1 calc R . .
O2S O 0.23628(17) 0.4276(4) 0.5371(2) 0.0608(15) Uani 0.594(7) 1 d PDU A 1
C21S C 0.2850(2) 0.4604(5) 0.5848(3) 0.064(2) Uani 0.594(7) 1 d PDU A 1
H21A H 0.2836 0.4506 0.6233 0.076 Uiso 0.594(7) 1 calc PR A 1
H21B H 0.2901 0.5292 0.5801 0.076 Uiso 0.594(7) 1 calc PR A 1
C22S C 0.3314(2) 0.4038(5) 0.5835(4) 0.0466(15) Uani 0.594(7) 1 d PDU A 1
H22A H 0.3619 0.3946 0.6243 0.056 Uiso 0.594(7) 1 calc PR A 1
H22B H 0.3461 0.4348 0.5580 0.056 Uiso 0.594(7) 1 calc PR A 1
C23S C 0.3034(4) 0.3109(5) 0.5568(4) 0.058(2) Uani 0.594(7) 1 d PDU A 1
H23D H 0.3015 0.2685 0.5875 0.070 Uiso 0.594(7) 1 calc PR A 1
H23E H 0.3222 0.2772 0.5363 0.070 Uiso 0.594(7) 1 calc PR A 1
C24S C 0.2469(4) 0.3453(6) 0.5128(4) 0.065(3) Uani 0.594(7) 1 d PDU A 1
H24A H 0.2461 0.3594 0.4736 0.077 Uiso 0.594(7) 1 calc PR A 1
H24B H 0.2186 0.2961 0.5068 0.077 Uiso 0.594(7) 1 calc PR A 1
O2P O 0.2572(3) 0.2843(6) 0.5194(3) 0.0545(19) Uani 0.406(7) 1 d PDU A 2
C21P C 0.2463(5) 0.3803(8) 0.5060(6) 0.061(3) Uani 0.406(7) 1 d PDU A 2
H21C H 0.2122 0.3985 0.5088 0.073 Uiso 0.406(7) 1 calc PR A 2
H21D H 0.2404 0.3927 0.4646 0.073 Uiso 0.406(7) 1 calc PR A 2
C22P C 0.2946(5) 0.4386(7) 0.5498(5) 0.073(3) Uani 0.406(7) 1 d PDU A 2
H22C H 0.3187 0.4592 0.5317 0.088 Uiso 0.406(7) 1 calc PR A 2
H22D H 0.2817 0.4957 0.5632 0.088 Uiso 0.406(7) 1 calc PR A 2
C23P C 0.3240(5) 0.3724(8) 0.6001(5) 0.059(3) Uani 0.406(7) 1 d PDU A 2
H23F H 0.3092 0.3753 0.6298 0.070 Uiso 0.406(7) 1 calc PR A 2
H23G H 0.3643 0.3856 0.6204 0.070 Uiso 0.406(7) 1 calc PR A 2
C24P C 0.3116(5) 0.2780(7) 0.5678(5) 0.055(3) Uani 0.406(7) 1 d PDU A 2
H24C H 0.3388 0.2647 0.5524 0.066 Uiso 0.406(7) 1 calc PR A 2
H24D H 0.3134 0.2259 0.5954 0.066 Uiso 0.406(7) 1 calc PR A 2
O3S O 0.5521(4) 1.0459(7) 0.5106(5) 0.159(4) Uani 0.50 1 d PGDU B -1
C31S C 0.5100(4) 1.0203(6) 0.4530(4) 0.112(4) Uani 0.50 1 d PGDU B -1
H31A H 0.4953 1.0781 0.4280 0.134 Uiso 0.50 1 calc PR B -1
H31B H 0.5253 0.9774 0.4327 0.134 Uiso 0.50 1 calc PR B -1
C32S C 0.4672(4) 0.9734(6) 0.4608(4) 0.086(3) Uani 0.50 1 d PGDU B -1
H32A H 0.4620 0.9080 0.4442 0.104 Uiso 0.50 1 calc PR B -1
H32B H 0.4320 1.0086 0.4395 0.104 Uiso 0.50 1 calc PR B -1
C33S C 0.4828(5) 0.9700(6) 0.5232(4) 0.101(3) Uani 0.50 1 d PGDU B -1
H33D H 0.4851 0.9030 0.5365 0.121 Uiso 0.50 1 calc PR B -1
H33E H 0.4550 1.0036 0.5318 0.121 Uiso 0.50 1 calc PR B -1
C34S C 0.5352(5) 1.0148(7) 0.5540(3) 0.119(4) Uani 0.50 1 d PGDU B -1
H34A H 0.5626 0.9693 0.5820 0.143 Uiso 0.50 1 calc PR B -1
H34B H 0.5326 1.0699 0.5773 0.143 Uiso 0.50 1 calc PR B -1

loop_
_atom_site_aniso_label
_atom_site_aniso_U_11
_atom_site_aniso_U_22
_atom_site_aniso_U_33
_atom_site_aniso_U_23
_atom_site_aniso_U_13
_atom_site_aniso_U_12
Nb1 0.01127(8) 0.01278(8) 0.01469(9) 0.00104(6) 0.00504(7) -0.00001(6)
Cu1 0.02168(15) 0.02588(14) 0.03185(17) -0.00007(11) 0.01643(13) -0.00530(11)
P1 0.0127(2) 0.0139(2) 0.0147(2) -0.00066(17) 0.00557(19) -0.00099(17)
O1 0.0135(7) 0.0179(7) 0.0158(7) -0.0009(5) 0.0062(6) -0.0012(5)
O2 0.0140(7) 0.0148(6) 0.0188(7) 0.0000(5) 0.0073(6) 0.0002(5)
O3 0.0125(7) 0.0158(6) 0.0177(7) 0.0014(5) 0.0052(6) -0.0015(5)
N1 0.0148(8) 0.0165(8) 0.0176(9) 0.0021(6) 0.0070(7) 0.0005(6)
N2 0.0149(8) 0.0134(7) 0.0200(9) 0.0003(6) 0.0073(7) -0.0006(6)
N3 0.0137(8) 0.0163(8) 0.0177(8) 0.0012(6) 0.0068(7) 0.0011(6)
N4 0.0194(9) 0.0215(9) 0.0299(11) -0.0005(7) 0.0131(8) -0.0019(7)
C5 0.0135(9) 0.0143(8) 0.0152(9) 0.0008(7) 0.0039(7) 0.0002(7)
C6 0.0134(9) 0.0164(9) 0.0155(9) -0.0006(7) 0.0062(8) 0.0001(7)
C7 0.0144(9) 0.0135(8) 0.0166(9) -0.0003(7) 0.0070(8) 0.0005(7)
C18 0.0213(11) 0.0227(10) 0.0194(11) 0.0060(8) 0.0070(9) 0.0042(8)
C16 0.0201(10) 0.0182(10) 0.0249(11) 0.0042(8) 0.0091(9) 0.0002(8)
C13 0.0233(12) 0.0339(13) 0.0306(13) 0.0122(10) 0.0113(10) -0.0024(9)
C11 0.0157(10) 0.0183(9) 0.0201(10) 0.0062(7) 0.0063(8) 0.0009(7)
C14 0.0278(13) 0.0239(12) 0.0410(15) 0.0098(10) 0.0109(11) -0.0057(9)
C151 0.0477(18) 0.0183(11) 0.072(2) -0.0071(12) 0.0316(17) -0.0091(11)
C12 0.0203(11) 0.0259(11) 0.0258(12) 0.0080(9) 0.0104(9) 0.0015(8)
C131 0.0309(15) 0.0504(18) 0.0503(18) 0.0146(14) 0.0227(14) -0.0053(12)
C182 0.0243(13) 0.0519(17) 0.0337(14) 0.0155(12) 0.0145(11) 0.0165(11)
C183 0.0385(15) 0.0316(13) 0.0227(13) 0.0055(10) 0.0004(11) -0.0013(11)
C17 0.0218(10) 0.0183(9) 0.0173(10) 0.0041(7) 0.0084(8) 0.0023(8)
C181 0.0334(14) 0.0240(11) 0.0288(13) 0.0093(9) 0.0097(11) 0.0047(9)
C15 0.0277(12) 0.0178(10) 0.0378(14) 0.0043(9) 0.0120(11) -0.0025(9)
C21 0.0138(9) 0.0203(9) 0.0171(10) -0.0010(7) 0.0051(8) -0.0012(7)
C23 0.0199(11) 0.0383(13) 0.0235(12) 0.0002(10) 0.0095(9) -0.0077(9)
C251 0.0233(12) 0.0391(14) 0.0311(14) 0.0026(11) 0.0076(11) 0.0123(10)
C22 0.0182(10) 0.0250(11) 0.0232(11) 0.0020(8) 0.0074(9) -0.0036(8)
C27 0.0148(9) 0.0163(9) 0.0213(10) -0.0025(7) 0.0046(8) 0.0002(7)
C26 0.0173(10) 0.0206(10) 0.0155(10) -0.0009(7) 0.0059(8) 0.0007(7)
C231 0.0263(14) 0.0585(19) 0.0420(17) 0.0090(14) 0.0155(13) -0.0145(13)
C28 0.0202(11) 0.0213(10) 0.0211(11) -0.0043(8) 0.0054(9) 0.0003(8)
C282 0.0241(12) 0.0344(13) 0.0297(13) -0.0098(10) 0.0059(10) 0.0067(10)
C281 0.0529(18) 0.0337(14) 0.0242(13) -0.0058(10) 0.0188(13) -0.0138(12)
C25 0.0191(11) 0.0326(12) 0.0186(11) -0.0013(9) 0.0055(9) 0.0048(9)
C283 0.0232(12) 0.0383(14) 0.0233(12) -0.0059(10) 0.0027(10) 0.0071(10)
C24 0.0138(10) 0.0450(14) 0.0234(12) -0.0020(10) 0.0070(9) -0.0009(9)
C33 0.0255(11) 0.0223(10) 0.0225(11) 0.0043(8) 0.0129(9) 0.0044(8)
C37 0.0159(9) 0.0165(9) 0.0200(10) 0.0022(7) 0.0080(8) 0.0028(7)
C31 0.0164(10) 0.0155(9) 0.0221(10) 0.0017(7) 0.0101(8) 0.0023(7)
C382 0.0253(12) 0.0191(10) 0.0340(13) 0.0064(9) 0.0150(10) 0.0065(8)
C36 0.0182(10) 0.0234(10) 0.0236(11) 0.0013(8) 0.0091(9) -0.0002(8)
C32 0.0188(10) 0.0162(9) 0.0245(11) 0.0025(8) 0.0103(9) 0.0019(7)
C35 0.0204(11) 0.0301(12) 0.0334(13) 0.0051(9) 0.0162(10) -0.0001(9)
C351 0.0253(14) 0.0559(18) 0.0460(17) 0.0066(14) 0.0212(13) -0.0062(12)
C381 0.0308(13) 0.0218(11) 0.0314(13) 0.0016(9) 0.0182(11) 0.0070(9)
C38 0.0169(10) 0.0173(9) 0.0262(11) 0.0003(8) 0.0100(9) 0.0020(7)
C383 0.0224(12) 0.0212(11) 0.0367(14) -0.0012(9) 0.0101(10) 0.0002(8)
C331 0.0358(14) 0.0376(14) 0.0225(12) 0.0043(10) 0.0153(11) 0.0022(11)
C34 0.0280(12) 0.0304(12) 0.0306(13) 0.0080(10) 0.0204(11) 0.0035(9)
C42 0.0516(18) 0.0304(13) 0.0450(17) 0.0070(12) 0.0320(15) 0.0016(12)
C43 0.0496(19) 0.0431(17) 0.068(2) -0.0099(15) 0.0437(18) -0.0162(14)
C41 0.0266(12) 0.0263(12) 0.0362(14) 0.0036(10) 0.0156(11) 0.0034(9)
C45 0.0228(12) 0.0469(16) 0.0310(14) -0.0014(11) 0.0105(11) -0.0007(11)
C44 0.0226(14) 0.063(2) 0.053(2) -0.0116(16) 0.0175(14) -0.0129(13)
C50 0.0146(9) 0.0157(9) 0.0156(9) -0.0001(7) 0.0048(8) -0.0002(7)
C521 0.0200(10) 0.0172(9) 0.0186(10) -0.0039(7) 0.0099(8) -0.0025(7)
C522 0.0247(11) 0.0247(11) 0.0210(11) -0.0024(8) 0.0099(9) -0.0041(8)
C526 0.0212(11) 0.0253(11) 0.0266(12) -0.0034(9) 0.0124(9) -0.0015(8)
C511 0.0143(9) 0.0168(9) 0.0203(10) -0.0011(7) 0.0060(8) 0.0016(7)
C512 0.0187(10) 0.0208(10) 0.0234(11) -0.0036(8) 0.0085(9) -0.0002(8)
C525 0.0235(12) 0.0345(13) 0.0393(15) -0.0065(11) 0.0193(11) -0.0051(10)
C514 0.0243(12) 0.0163(10) 0.0448(15) -0.0035(9) 0.0136(11) 0.0015(8)
C515 0.0263(12) 0.0189(10) 0.0399(14) 0.0054(9) 0.0151(11) 0.0024(8)
C524 0.0366(15) 0.0399(14) 0.0359(15) -0.0077(11) 0.0253(13) -0.0135(11)
C513 0.0206(11) 0.0211(10) 0.0326(13) -0.0079(9) 0.0098(10) 0.0008(8)
C523 0.0384(15) 0.0329(13) 0.0237(12) -0.0018(10) 0.0163(11) -0.0094(11)
C516 0.0193(10) 0.0196(10) 0.0259(11) 0.0015(8) 0.0099(9) 0.0022(8)
C60 0.0153(9) 0.0166(9) 0.0171(10) 0.0002(7) 0.0069(8) -0.0007(7)
C612 0.0237(11) 0.0196(10) 0.0297(12) 0.0050(8) 0.0139(10) 0.0028(8)
C626 0.0229(11) 0.0172(9) 0.0231(11) -0.0005(8) 0.0120(9) -0.0029(8)
C624 0.0217(11) 0.0202(10) 0.0345(13) -0.0021(9) 0.0123(10) -0.0055(8)
C622 0.0223(11) 0.0186(9) 0.0251(11) 0.0030(8) 0.0123(9) 0.0004(8)
C613 0.0306(13) 0.0244(11) 0.0339(14) 0.0113(10) 0.0163(11) 0.0100(9)
C625 0.0236(11) 0.0223(10) 0.0249(12) -0.0018(8) 0.0096(9) -0.0041(8)
C614 0.0274(13) 0.0374(14) 0.0243(12) 0.0104(10) 0.0067(10) 0.0121(10)
C615 0.0240(12) 0.0379(13) 0.0199(12) 0.0028(10) 0.0028(10) 0.0040(10)
C611 0.0185(10) 0.0193(9) 0.0184(10) 0.0042(7) 0.0087(8) 0.0021(7)
C623 0.0261(12) 0.0200(10) 0.0326(13) 0.0025(9) 0.0178(10) -0.0027(8)
C616 0.0218(11) 0.0238(10) 0.0188(11) 0.0024(8) 0.0059(9) 0.0016(8)
C621 0.0171(10) 0.0133(8) 0.0231(11) 0.0015(7) 0.0099(8) 0.0002(7)
C70 0.0139(9) 0.0168(9) 0.0171(10) -0.0010(7) 0.0064(8) -0.0001(7)
C726 0.0216(11) 0.0325(12) 0.0264(12) -0.0108(9) 0.0099(10) -0.0023(9)
C721 0.0179(10) 0.0205(10) 0.0176(10) -0.0032(7) 0.0071(8) -0.0035(7)
C716 0.0176(10) 0.0210(10) 0.0214(11) -0.0012(8) 0.0051(9) -0.0007(8)
C715 0.0174(11) 0.0261(11) 0.0265(12) 0.0016(9) 0.0055(9) -0.0037(8)
C713 0.0195(11) 0.0292(11) 0.0271(12) -0.0012(9) 0.0091(9) 0.0058(9)
C714 0.0131(10) 0.0369(13) 0.0284(12) 0.0035(10) 0.0075(9) 0.0024(9)
C712 0.0143(10) 0.0220(10) 0.0214(11) -0.0021(8) 0.0046(8) 0.0008(7)
C725 0.0318(14) 0.0513(17) 0.0362(15) -0.0205(13) 0.0205(12) -0.0071(12)
C711 0.0129(9) 0.0201(9) 0.0157(10) -0.0001(7) 0.0036(8) -0.0006(7)
C722 0.0233(12) 0.0327(12) 0.0193(11) 0.0000(9) 0.0060(9) -0.0013(9)
C724 0.0467(18) 0.0568(18) 0.0272(14) -0.0185(13) 0.0222(13) -0.0165(14)
C723 0.0364(15) 0.0469(16) 0.0179(12) -0.0046(10) 0.0067(11) -0.0087(12)
O1S 0.078(2) 0.080(2) 0.107(3) 0.003(2) 0.030(2) -0.0028(19)
C11S 0.145(5) 0.085(4) 0.079(3) -0.008(3) 0.070(4) -0.024(3)
C12S 0.108(4) 0.169(7) 0.113(5) -0.036(5) 0.071(4) -0.007(5)
C13S 0.139(5) 0.126(5) 0.084(4) -0.010(3) 0.040(4) 0.084(4)
C14S 0.143(5) 0.055(3) 0.189(8) 0.011(4) 0.078(5) 0.004(3)
O2S 0.034(2) 0.095(4) 0.044(3) -0.012(2) 0.0090(18) 0.010(2)
C21S 0.038(3) 0.080(5) 0.064(4) -0.031(4) 0.015(3) 0.011(3)
C22S 0.034(3) 0.051(4) 0.060(4) 0.004(3) 0.025(3) 0.006(3)
C23S 0.083(6) 0.044(4) 0.059(5) 0.008(3) 0.042(4) 0.010(3)
C24S 0.097(6) 0.040(4) 0.028(4) -0.005(3) 0.003(3) -0.011(4)
O2P 0.050(4) 0.067(4) 0.035(3) 0.006(3) 0.009(3) -0.009(3)
C21P 0.068(6) 0.068(7) 0.028(5) 0.013(6) 0.006(4) 0.021(6)
C22P 0.106(9) 0.044(4) 0.054(6) 0.002(4) 0.022(6) 0.001(5)
C23P 0.046(5) 0.066(6) 0.053(6) 0.000(4) 0.013(4) -0.008(5)
C24P 0.047(5) 0.055(6) 0.047(6) 0.007(5) 0.008(4) 0.001(5)
O3S 0.143(7) 0.173(8) 0.159(8) 0.023(7) 0.067(6) -0.062(6)
C31S 0.142(8) 0.080(7) 0.149(6) -0.005(7) 0.098(6) -0.050(6)
C32S 0.100(6) 0.047(4) 0.146(6) 0.040(5) 0.085(5) 0.004(4)
C33S 0.167(7) 0.046(4) 0.152(7) -0.058(5) 0.127(6) -0.028(5)
C34S 0.113(8) 0.123(9) 0.148(6) 0.001(7) 0.082(6) 0.006(6)

loop_
_atom_type_symbol
_atom_type_description
_atom_type_scat_dispersion_real
_atom_type_scat_dispersion_imag
_atom_type_scat_source
C C 0.0033 0.0016 'International Tables Vol C Tables 4.2.6.8 and 6.1.1.4'
H H 0.0000 0.0000 'International Tables Vol C Tables 4.2.6.8 and 6.1.1.4'
N N 0.0061 0.0033 'International Tables Vol C Tables 4.2.6.8 and 6.1.1.4'
O O 0.0106 0.0060 'International Tables Vol C Tables 4.2.6.8 and 6.1.1.4'
P P 0.1023 0.0942 'International Tables Vol C Tables 4.2.6.8 and 6.1.1.4'
Cu Cu 0.3201 1.2651 'International Tables Vol C Tables 4.2.6.8 and 6.1.1.4'
Nb Nb -2.0727 0.6215 'International Tables Vol C Tables 4.2.6.8 and 6.1.1.4'

loop_
_geom_angle_atom_site_label_1
_geom_angle_atom_site_label_2
_geom_angle_atom_site_label_3
_geom_angle
N3 Nb1 N2 97.91(7)
N3 Nb1 N1 95.64(7)
N2 Nb1 N1 97.86(7)
N3 Nb1 O2 169.22(6)
N2 Nb1 O2 87.03(6)
N1 Nb1 O2 93.14(6)
N3 Nb1 O3 88.92(6)
N2 Nb1 O3 92.67(6)
N1 Nb1 O3 167.82(6)
O2 Nb1 O3 81.26(6)
N3 Nb1 O1 93.10(6)
N2 Nb1 O1 167.28(7)
N1 Nb1 O1 87.34(6)
O2 Nb1 O1 81.07(6)
O3 Nb1 O1 81.13(6)
N4 Cu1 P1 172.43(6)
C5 P1 C7 99.39(9)
C5 P1 C6 101.20(9)
C7 P1 C6 97.16(9)
C5 P1 Cu1 115.43(7)
C7 P1 Cu1 123.62(7)
C6 P1 Cu1 116.15(7)
C7 O1 Nb1 132.13(13)
C5 O2 Nb1 131.06(12)
C6 O3 Nb1 127.72(13)
C11 N1 C17 111.60(17)
C11 N1 Nb1 121.65(14)
C17 N1 Nb1 126.55(13)
C21 N2 C27 111.53(16)
C21 N2 Nb1 120.66(14)
C27 N2 Nb1 127.43(13)
C31 N3 C37 111.40(16)
C31 N3 Nb1 121.35(13)
C37 N3 Nb1 126.79(14)
C45 N4 C41 117.4(2)
C45 N4 Cu1 122.47(19)
C41 N4 Cu1 120.16(17)
O2 C5 C50 124.73(18)
O2 C5 P1 114.40(14)
C50 C5 P1 120.61(16)
O3 C6 C60 125.40(19)
O3 C6 P1 114.50(14)
C60 C6 P1 120.00(16)
O1 C7 C70 124.92(19)
O1 C7 P1 112.32(14)
C70 C7 P1 122.07(16)
C182 C18 C181 110.3(2)
C182 C18 C183 109.7(2)
C181 C18 C183 107.2(2)
C182 C18 C17 110.08(19)
C181 C18 C17 113.8(2)
C183 C18 C17 105.65(19)
C11 C16 C15 120.9(2)
C14 C13 C12 118.9(2)
C14 C13 C131 121.3(2)
C12 C13 C131 119.8(3)
C16 C11 C12 119.5(2)
C16 C11 N1 119.90(19)
C12 C11 N1 120.6(2)
C13 C14 C15 121.6(2)
C11 C12 C13 120.5(2)
N1 C17 C18 118.72(18)
C14 C15 C16 118.6(2)
C14 C15 C151 121.8(2)
C16 C15 C151 119.6(2)
C26 C21 C22 119.2(2)
C26 C21 N2 120.47(19)
C22 C21 N2 120.34(19)
C24 C23 C22 118.9(2)
C24 C23 C231 121.0(2)
C22 C23 C231 120.2(2)
C23 C22 C21 120.6(2)
N2 C27 C28 118.41(17)
C25 C26 C21 121.1(2)
C281 C28 C283 110.2(2)
C281 C28 C282 109.7(2)
C283 C28 C282 106.95(19)
C281 C28 C27 110.18(19)
C283 C28 C27 114.1(2)
C282 C28 C27 105.49(19)
C26 C25 C24 118.7(2)
C26 C25 C251 120.2(2)
C24 C25 C251 121.1(2)
C23 C24 C25 121.5(2)
C34 C33 C32 118.4(2)
C34 C33 C331 121.5(2)
C32 C33 C331 120.2(2)
N3 C37 C38 119.93(18)
C32 C31 C36 119.4(2)
C32 C31 N3 120.34(19)
C36 C31 N3 120.2(2)
C35 C36 C31 120.1(2)
C31 C32 C33 121.3(2)
C34 C35 C36 119.6(2)
C34 C35 C351 120.9(2)
C36 C35 C351 119.6(2)
C383 C38 C381 110.8(2)
C383 C38 C382 109.74(19)
C381 C38 C382 106.63(18)
C383 C38 C37 110.54(18)
C381 C38 C37 113.86(18)
C382 C38 C37 104.94(18)
C35 C34 C33 121.3(2)
C43 C42 C41 119.0(3)
C44 C43 C42 118.8(3)
N4 C41 C42 123.3(3)
N4 C45 C44 122.3(3)
C43 C44 C45 119.2(3)
C5 C50 C511 122.41(19)
C5 C50 C521 123.27(18)
C511 C50 C521 114.00(18)
C522 C521 C526 117.7(2)
C522 C521 C50 120.9(2)
C526 C521 C50 120.6(2)
C521 C522 C523 121.2(2)
C525 C526 C521 120.9(2)
C516 C511 C512 117.6(2)
C516 C511 C50 122.5(2)
C512 C511 C50 119.9(2)
C513 C512 C511 121.0(2)
C524 C525 C526 120.5(2)
C515 C514 C513 119.4(2)
C514 C515 C516 120.8(2)
C525 C524 C523 119.8(2)
C514 C513 C512 120.4(2)
C524 C523 C522 119.9(3)
C515 C516 C511 120.7(2)
C6 C60 C611 123.63(19)
C6 C60 C621 118.84(19)
C611 C60 C621 117.26(18)
C613 C612 C611 121.6(2)
C625 C626 C621 121.4(2)
C623 C624 C625 119.7(2)
C623 C622 C621 120.5(2)
C612 C613 C614 120.3(2)
C624 C625 C626 119.6(2)
C615 C614 C613 119.1(2)
C614 C615 C616 120.7(2)
C616 C611 C612 117.3(2)
C616 C611 C60 121.71(19)
C612 C611 C60 120.9(2)
C624 C623 C622 120.9(2)
C615 C616 C611 120.9(2)
C622 C621 C626 117.9(2)
C622 C621 C60 122.5(2)
C626 C621 C60 119.52(19)
C7 C70 C711 120.86(19)
C7 C70 C721 121.64(19)
C711 C70 C721 117.44(18)
C725 C726 C721 121.2(2)
C726 C721 C722 117.4(2)
C726 C721 C70 121.5(2)
C722 C721 C70 121.1(2)
C715 C716 C711 121.0(2)
C714 C715 C716 120.3(2)
C714 C713 C712 120.2(2)
C715 C714 C713 119.6(2)
C713 C712 C711 121.4(2)
C724 C725 C726 120.2(3)
C712 C711 C716 117.5(2)
C712 C711 C70 120.68(19)
C716 C711 C70 121.71(19)
C723 C722 C721 121.2(2)
C723 C724 C725 120.0(3)
C724 C723 C722 120.0(3)
C14S O1S C11S 103.0(5)
O1S C11S C12S 105.4(5)
C13S C12S C11S 108.3(5)
C12S C13S C14S 100.0(5)
O1S C14S C13S 107.7(5)
C24S O2S C21S 110.1(5)
O2S C21S C22S 106.6(5)
C21S C22S C23S 102.0(6)
C22S C23S C24S 100.9(5)
O2S C24S C23S 106.8(6)
C21P O2P C24P 107.0(8)
O2P C21P C22P 109.2(8)
C23P C22P C21P 103.5(8)
C22P C23P C24P 101.2(8)
O2P C24P C23P 107.2(8)
C31S O3S C34S 108.0
C32S C31S O3S 108.0
C31S C32S C33S 108.0
C32S C33S C34S 108.0
C33S C34S O3S 108.0

loop_
_geom_bond_atom_site_label_1
_geom_bond_atom_site_label_2
_geom_bond_distance
Nb1 N3 2.0291(17)
Nb1 N2 2.0322(18)
Nb1 N1 2.0348(18)
Nb1 O2 2.0956(15)
Nb1 O3 2.0976(15)
Nb1 O1 2.1051(15)
Cu1 N4 1.931(2)
Cu1 P1 2.1757(6)
P1 C5 1.844(2)
P1 C7 1.850(2)
P1 C6 1.856(2)
O1 C7 1.321(2)
O2 C5 1.323(3)
O3 C6 1.324(2)
N1 C11 1.439(3)
N1 C17 1.483(3)
N2 C21 1.443(3)
N2 C27 1.482(3)
N3 C31 1.439(3)
N3 C37 1.487(3)
N4 C45 1.337(3)
N4 C41 1.340(3)
C5 C50 1.369(3)
C6 C60 1.374(3)
C7 C70 1.370(3)
C18 C182 1.525(4)
C18 C181 1.536(3)
C18 C183 1.538(4)
C18 C17 1.547(3)
C16 C11 1.395(3)
C16 C15 1.396(3)
C13 C14 1.390(4)
C13 C12 1.402(3)
C13 C131 1.515(4)
C11 C12 1.396(3)
C14 C15 1.396(4)
C151 C15 1.516(4)
C21 C26 1.394(3)
C21 C22 1.400(3)
C23 C24 1.392(4)
C23 C22 1.395(3)
C23 C231 1.513(4)
C251 C25 1.509(3)
C27 C28 1.555(3)
C26 C25 1.390(3)
C28 C281 1.521(4)
C28 C283 1.531(3)
C28 C282 1.540(3)
C25 C24 1.395(4)
C33 C34 1.396(3)
C33 C32 1.401(3)
C33 C331 1.504(4)
C37 C38 1.550(3)
C31 C32 1.391(3)
C31 C36 1.401(3)
C382 C38 1.542(3)
C36 C35 1.396(3)
C35 C34 1.393(4)
C35 C351 1.520(4)
C381 C38 1.535(3)
C38 C383 1.528(3)
C42 C43 1.374(5)
C42 C41 1.375(4)
C43 C44 1.367(5)
C45 C44 1.393(4)
C50 C511 1.486(3)
C50 C521 1.494(3)
C521 C522 1.398(3)
C521 C526 1.406(3)
C522 C523 1.403(3)
C526 C525 1.393(3)
C511 C516 1.404(3)
C511 C512 1.410(3)
C512 C513 1.392(3)
C525 C524 1.382(4)
C514 C515 1.384(4)
C514 C513 1.388(4)
C515 C516 1.395(3)
C524 C523 1.387(4)
C60 C611 1.482(3)
C60 C621 1.489(3)
C612 C613 1.385(3)
C612 C611 1.405(3)
C626 C625 1.396(3)
C626 C621 1.402(3)
C624 C623 1.385(4)
C624 C625 1.387(3)
C622 C623 1.390(3)
C622 C621 1.401(3)
C613 C614 1.389(4)
C614 C615 1.389(4)
C615 C616 1.392(3)
C611 C616 1.403(3)
C70 C711 1.481(3)
C70 C721 1.485(3)
C726 C725 1.392(4)
C726 C721 1.394(3)
C721 C722 1.408(3)
C716 C715 1.390(3)
C716 C711 1.411(3)
C715 C714 1.389(4)
C713 C714 1.390(4)
C713 C712 1.392(3)
C712 C711 1.399(3)
C725 C724 1.380(4)
C722 C723 1.388(4)
C724 C723 1.379(5)
O1S C14S 1.393(6)
O1S C11S 1.411(6)
C11S C12S 1.477(8)
C12S C13S 1.460(9)
C13S C14S 1.506(8)
O2S C24S 1.392(9)
O2S C21S 1.397(7)
C21S C22S 1.499(8)
C22S C23S 1.504(9)
C23S C24S 1.505(10)
O2P C21P 1.387(10)
O2P C24P 1.424(10)
C21P C22P 1.513(12)
C22P C23P 1.473(11)
C23P C24P 1.508(12)
O3S C31S 1.4200
O3S C34S 1.4200
C31S C32S 1.4200
C32S C33S 1.4200
C33S C34S 1.4200
